data_7008674
loop_
_publ_author_name
'Davies, Christopher J.'
'Fawcett, John'
'Shutt, Richard'
'Solan, Gregory A.'

_publ_section_title
;
 Substituted N-picolylethylenediamines of the type
 (ArNHCH2CH2){(2-C5H4N)CH2}NR [R = Me, 4-CH2=CH(C6H4)CH2, (2-C5H4N)CH2]
 and their transition metal(II) halide complexes.
;
_journal_issue 15
_journal_name_full 'Dalton transactions (Cambridge, England : 2003)'
_journal_page_first 2630
_journal_page_last 2640
_journal_paper_doi 10.1039/b505763a
_journal_year 2005
_chemical_formula_moiety '(C22 H26 Cl2 N4 Mn) (C2 H3 N)'
_chemical_formula_sum 'C24 H29 Cl2 Mn N5'
_chemical_formula_weight 513.36
_chemical_name_systematic
;
?
;
_space_group_IT_number 14
_symmetry_cell_setting monoclinic
_symmetry_space_group_name_Hall '-P 2ybc'
_symmetry_space_group_name_H-M 'P 1 21/c 1'
_atom_sites_solution_hydrogens geom
_atom_sites_solution_primary direct
_atom_sites_solution_secondary difmap
_audit_creation_method SHELXL-97
_cell_angle_alpha 90.00
_cell_angle_beta 99.618(3)
_cell_angle_gamma 90.00
_cell_formula_units_Z 8
_cell_length_a 19.337(3)
_cell_length_b 14.843(2)
_cell_length_c 17.351(3)
_cell_measurement_reflns_used 4366
_cell_measurement_temperature 150(2)
_cell_measurement_theta_max 27.01
_cell_measurement_theta_min 2.21
_cell_volume 4910.1(13)
_computing_cell_refinement 'Bruker SMART'
_computing_data_collection 'Bruker SMART'
_computing_data_reduction 'Bruker SAINT'
_computing_molecular_graphics 'Bruker SHELXTL'
_computing_publication_material 'Bruker SHELXTL'
_computing_structure_refinement 'SHELXL-97 (Sheldrick, 1997)'
_computing_structure_solution 'SHELXS-97 (Sheldrick, 1990)'
_diffrn_ambient_temperature 150(2)
_diffrn_measured_fraction_theta_full 0.990
_diffrn_measured_fraction_theta_max 0.990
_diffrn_measurement_device_type 'CCD area detector'
_diffrn_measurement_method 'phi and omega scans'
_diffrn_radiation_monochromator graphite
_diffrn_radiation_source 'fine-focus sealed tube'
_diffrn_radiation_type MoK\a
_diffrn_radiation_wavelength 0.71073
_diffrn_reflns_av_R_equivalents 0.0788
_diffrn_reflns_av_sigmaI/netI 0.0906
_diffrn_reflns_limit_h_max 22
_diffrn_reflns_limit_h_min -22
_diffrn_reflns_limit_k_max 17
_diffrn_reflns_limit_k_min -17
_diffrn_reflns_limit_l_max 20
_diffrn_reflns_limit_l_min -20
_diffrn_reflns_number 34315
_diffrn_reflns_theta_full 25.00
_diffrn_reflns_theta_max 25.00
_diffrn_reflns_theta_min 1.07
_exptl_absorpt_coefficient_mu 0.777
_exptl_absorpt_correction_T_max 0.862
_exptl_absorpt_correction_T_min 0.747
_exptl_absorpt_correction_type empirical
_exptl_absorpt_process_details
;
absorption correction based on 4366 reflections (SADABS); Rint 0.053 before
correction and 0.047 after.
;
_exptl_crystal_colour colourless
_exptl_crystal_density_diffrn 1.389
_exptl_crystal_density_method 'not measured'
_exptl_crystal_description plate
_exptl_crystal_F_000 2136
_exptl_crystal_size_max 0.34
_exptl_crystal_size_mid 0.30
_exptl_crystal_size_min 0.04
_refine_diff_density_max 1.973
_refine_diff_density_min -0.770
_refine_diff_density_rms 0.144
_refine_ls_extinction_coef 0.0032(6)
_refine_ls_extinction_expression Fc^*^=kFc[1+0.001xFc^2^\l^3^/sin(2\q)]^-1/4^
_refine_ls_extinction_method SHELXL
_refine_ls_goodness_of_fit_ref 1.099
_refine_ls_hydrogen_treatment mixed
_refine_ls_matrix_type full
_refine_ls_number_parameters 584
_refine_ls_number_reflns 8554
_refine_ls_number_restraints 0
_refine_ls_restrained_S_all 1.099
_refine_ls_R_factor_all 0.1256
_refine_ls_R_factor_gt 0.1020
_refine_ls_shift/su_max 0.004
_refine_ls_shift/su_mean 0.000
_refine_ls_structure_factor_coef Fsqd
_refine_ls_weighting_details 'calc w=1/[\s^2^(Fo^2^)+(0.1129P)^2^+35.5527P] where P=(Fo^2^+2Fc^2^)/3'
_refine_ls_weighting_scheme calc
_refine_ls_wR_factor_gt 0.2577
_refine_ls_wR_factor_ref 0.2695
_reflns_number_gt 6288
_reflns_number_total 8554
_reflns_threshold_expression >2sigma(I)
_cod_data_source_file b505763a.txt
_cod_data_source_block 2136
_cod_depositor_comments
;
The following automatic conversions were performed:
'_symmetry_cell_setting' value 'Monoclinic' changed to 'monoclinic'
according to '/home/saulius/struct/CIF-dictionaries/cif_core.dic'
dictionary named 'cif_core.dic' version 2.4.1 from 2010-06-29.

Automatic conversion script
Id: cif_fix_enum 1527 2010-12-29 10:47:43Z saulius 
;
_cod_original_cell_volume 4910.0(13)
_cod_original_sg_symbol_H-M P2(1)/c
_cod_database_code 7008674

loop_
_symmetry_equiv_pos_as_xyz
'x, y, z'
'-x, y+1/2, -z+1/2'
'-x, -y, -z'
'x, -y-1/2, z-1/2'

loop_
_atom_site_label
_atom_site_type_symbol
_atom_site_fract_x
_atom_site_fract_y
_atom_site_fract_z
_atom_site_U_iso_or_equiv
_atom_site_adp_type
_atom_site_occupancy
_atom_site_symmetry_multiplicity
_atom_site_calc_flag
_atom_site_refinement_flags
_atom_site_disorder_assembly
_atom_site_disorder_group
Mn1 Mn 0.47692(6) 0.22159(8) 0.06201(7) 0.0211(3) Uani 1 1 d . . .
Cl1 Cl 0.53122(11) 0.26032(15) 0.19244(12) 0.0334(5) Uani 1 1 d . . .
Cl2 Cl 0.55980(10) 0.10884(13) 0.02542(12) 0.0277(5) Uani 1 1 d . . .
N1 N 0.5196(3) 0.3309(4) -0.0088(4) 0.0250(15) Uani 1 1 d . . .
N2 N 0.4093(3) 0.2236(4) -0.0634(4) 0.0244(15) Uani 1 1 d . . .
N3 N 0.3782(3) 0.3008(4) 0.0736(4) 0.0248(15) Uani 1 1 d . . .
N4 N 0.3971(3) 0.0976(4) 0.0613(4) 0.0232(14) Uani 1 1 d . . .
H4' H 0.4245 0.0473 0.0556 0.028 Uiso 1 1 calc R . .
C1 C 0.5629(4) 0.3975(5) 0.0210(5) 0.0298(19) Uani 1 1 d . . .
H1 H 0.5754 0.4019 0.0762 0.036 Uiso 1 1 calc R . .
C2 C 0.5900(5) 0.4598(6) -0.0246(6) 0.039(2) Uani 1 1 d . . .
H2 H 0.6219 0.5047 -0.0014 0.047 Uiso 1 1 calc R . .
C3 C 0.5701(5) 0.4557(6) -0.1040(6) 0.044(2) Uani 1 1 d . . .
H3 H 0.5863 0.4992 -0.1370 0.053 Uiso 1 1 calc R . .
C4 C 0.5267(5) 0.3881(6) -0.1345(5) 0.037(2) Uani 1 1 d . . .
H4 H 0.5130 0.3836 -0.1895 0.044 Uiso 1 1 calc R . .
C5 C 0.5024(4) 0.3259(5) -0.0862(5) 0.0242(17) Uani 1 1 d . . .
C6 C 0.4569(5) 0.2480(6) -0.1185(5) 0.0297(19) Uani 1 1 d . . .
H6A H 0.4291 0.2647 -0.1697 0.036 Uiso 1 1 calc R . .
H6B H 0.4867 0.1956 -0.1265 0.036 Uiso 1 1 calc R . .
C7 C 0.3528(5) 0.2908(6) -0.0684(5) 0.0301(19) Uani 1 1 d . . .
H7A H 0.3114 0.2681 -0.1045 0.036 Uiso 1 1 calc R . .
H7B H 0.3684 0.3470 -0.0910 0.036 Uiso 1 1 calc R . .
C8 C 0.3312(5) 0.3125(5) 0.0091(5) 0.0290(19) Uani 1 1 d . . .
C9 C 0.2652(5) 0.3479(6) 0.0112(6) 0.038(2) Uani 1 1 d . . .
H9 H 0.2323 0.3549 -0.0355 0.046 Uiso 1 1 calc R . .
C10 C 0.2480(6) 0.3727(7) 0.0822(7) 0.049(3) Uani 1 1 d . . .
H10 H 0.2030 0.3970 0.0849 0.059 Uiso 1 1 calc R . .
C11 C 0.2969(5) 0.3619(6) 0.1495(6) 0.044(3) Uani 1 1 d . . .
H11 H 0.2867 0.3797 0.1990 0.053 Uiso 1 1 calc R . .
C12 C 0.3609(5) 0.3244(6) 0.1424(5) 0.036(2) Uani 1 1 d . . .
H12 H 0.3942 0.3150 0.1886 0.043 Uiso 1 1 calc R . .
C13 C 0.3816(4) 0.1309(5) -0.0781(5) 0.0264(18) Uani 1 1 d . . .
H13A H 0.4206 0.0894 -0.0833 0.032 Uiso 1 1 calc R . .
H13B H 0.3479 0.1296 -0.1278 0.032 Uiso 1 1 calc R . .
C14 C 0.3455(4) 0.0994(6) -0.0120(5) 0.0278(18) Uani 1 1 d . . .
H14A H 0.3065 0.1409 -0.0063 0.033 Uiso 1 1 calc R . .
H14B H 0.3257 0.0385 -0.0236 0.033 Uiso 1 1 calc R . .
C15 C 0.3673(4) 0.0780(5) 0.1303(4) 0.0205(16) Uani 1 1 d . . .
C16 C 0.4054(4) 0.0231(5) 0.1888(4) 0.0242(17) Uani 1 1 d . . .
C17 C 0.3743(4) -0.0010(6) 0.2531(5) 0.0293(19) Uani 1 1 d . . .
H17 H 0.3991 -0.0392 0.2922 0.035 Uiso 1 1 calc R . .
C18 C 0.3072(5) 0.0301(6) 0.2614(5) 0.0297(19) Uani 1 1 d . . .
C19 C 0.2732(5) 0.0881(6) 0.2057(5) 0.033(2) Uani 1 1 d . . .
H19 H 0.2290 0.1125 0.2121 0.039 Uiso 1 1 calc R . .
C20 C 0.3022(4) 0.1120(6) 0.1399(5) 0.0296(19) Uani 1 1 d . . .
H20 H 0.2775 0.1514 0.1018 0.035 Uiso 1 1 calc R . .
C21 C 0.4754(5) -0.0127(6) 0.1822(5) 0.034(2) Uani 1 1 d . . .
H21A H 0.4943 -0.0461 0.2299 0.051 Uiso 1 1 calc R . .
H21B H 0.5070 0.0373 0.1754 0.051 Uiso 1 1 calc R . .
H21C H 0.4715 -0.0531 0.1371 0.051 Uiso 1 1 calc R . .
C22 C 0.2729(5) -0.0044(8) 0.3282(6) 0.048(3) Uani 1 1 d . . .
H22A H 0.2488 0.0453 0.3497 0.071 Uiso 1 1 calc R . .
H22B H 0.3088 -0.0295 0.3691 0.071 Uiso 1 1 calc R . .
H22C H 0.2388 -0.0515 0.3088 0.071 Uiso 1 1 calc R . .
Mn1A Mn 0.13988(6) 0.67957(8) 0.23263(7) 0.0232(3) Uani 1 1 d . . .
Cl1A Cl 0.03219(11) 0.75215(15) 0.18456(13) 0.0345(5) Uani 1 1 d . . .
Cl2A Cl 0.13450(11) 0.54206(14) 0.14580(12) 0.0316(5) Uani 1 1 d . . .
N1A N 0.2114(4) 0.7593(5) 0.1684(4) 0.0271(15) Uani 1 1 d . . .
N2A N 0.2559(4) 0.6467(5) 0.2878(4) 0.0263(15) Uani 1 1 d . . .
N3A N 0.1662(4) 0.7734(5) 0.3379(4) 0.0266(15) Uani 1 1 d . . .
N4A N 0.1282(3) 0.5691(5) 0.3293(4) 0.0251(15) Uani 1 1 d . . .
H4A' H 0.1175 0.5159 0.3016 0.030 Uiso 1 1 calc R . .
C1A C 0.1924(5) 0.8358(6) 0.1277(5) 0.0299(19) Uani 1 1 d . . .
H1A H 0.1454 0.8561 0.1237 0.036 Uiso 1 1 calc R . .
C2A C 0.2385(5) 0.8860(6) 0.0918(5) 0.034(2) Uani 1 1 d . . .
H2A H 0.2238 0.9397 0.0642 0.041 Uiso 1 1 calc R . .
C3A C 0.3066(5) 0.8552(6) 0.0974(5) 0.033(2) Uani 1 1 d . . .
H3A H 0.3392 0.8865 0.0720 0.040 Uiso 1 1 calc R . .
C4A C 0.3266(5) 0.7791(6) 0.1400(5) 0.0293(19) Uani 1 1 d . . .
H4A H 0.3737 0.7586 0.1461 0.035 Uiso 1 1 calc R . .
C5A C 0.2779(4) 0.7327(6) 0.1739(5) 0.0286(19) Uani 1 1 d . . .
C6A C 0.2953(4) 0.6473(6) 0.2216(5) 0.0269(18) Uani 1 1 d . . .
H6A1 H 0.2824 0.5938 0.1881 0.032 Uiso 1 1 calc R . .
H6A2 H 0.3463 0.6447 0.2416 0.032 Uiso 1 1 calc R . .
C7A C 0.2846(4) 0.7158(6) 0.3454(5) 0.0285(19) Uani 1 1 d . . .
H7A1 H 0.3120 0.7595 0.3197 0.034 Uiso 1 1 calc R . .
H7A2 H 0.3172 0.6864 0.3880 0.034 Uiso 1 1 calc R . .
C8A C 0.2300(4) 0.7665(5) 0.3807(5) 0.0258(18) Uani 1 1 d . . .
C9A C 0.2481(5) 0.8080(6) 0.4529(5) 0.033(2) Uani 1 1 d . . .
H9A H 0.2938 0.8010 0.4825 0.039 Uiso 1 1 calc R . .
C10A C 0.1979(5) 0.8599(6) 0.4807(5) 0.038(2) Uani 1 1 d . . .
H10A H 0.2087 0.8895 0.5298 0.046 Uiso 1 1 calc R . .
C11A C 0.1323(6) 0.8679(6) 0.4361(6) 0.042(2) Uani 1 1 d . . .
H11A H 0.0960 0.9018 0.4531 0.051 Uiso 1 1 calc R . .
C12A C 0.1226(5) 0.8238(5) 0.3653(4) 0.0273(19) Uani 1 1 d . . .
H12A H 0.0783 0.8319 0.3331 0.033 Uiso 1 1 calc R . .
C13A C 0.2543(5) 0.5568(6) 0.3237(5) 0.033(2) Uani 1 1 d . . .
H13C H 0.3009 0.5429 0.3545 0.039 Uiso 1 1 calc R . .
H13D H 0.2435 0.5107 0.2822 0.039 Uiso 1 1 calc R . .
C14A C 0.1990(4) 0.5537(6) 0.3768(5) 0.0271(18) Uani 1 1 d . . .
H14C H 0.2002 0.4943 0.4029 0.033 Uiso 1 1 calc R . .
H14D H 0.2090 0.6007 0.4176 0.033 Uiso 1 1 calc R . .
C15A C 0.0712(4) 0.5822(6) 0.3732(5) 0.0282(19) Uani 1 1 d . . .
C16A C 0.0047(4) 0.5470(6) 0.3417(5) 0.0298(19) Uani 1 1 d . . .
C17A C -0.0501(5) 0.5626(6) 0.3836(5) 0.036(2) Uani 1 1 d . . .
H17A H -0.0952 0.5393 0.3633 0.043 Uiso 1 1 calc R . .
C18A C -0.0415(5) 0.6106(6) 0.4537(6) 0.036(2) Uani 1 1 d . . .
C19A C 0.0242(4) 0.6440(6) 0.4808(5) 0.0292(19) Uani 1 1 d . . .
H19A H 0.0315 0.6776 0.5281 0.035 Uiso 1 1 calc R . .
C20A C 0.0793(5) 0.6307(6) 0.4423(5) 0.032(2) Uani 1 1 d . . .
H20A H 0.1239 0.6550 0.4633 0.039 Uiso 1 1 calc R . .
C21A C -0.0084(5) 0.4931(7) 0.2665(6) 0.046(3) Uani 1 1 d . . .
H21D H 0.0266 0.4450 0.2689 0.069 Uiso 1 1 calc R . .
H21E H -0.0049 0.5329 0.2222 0.069 Uiso 1 1 calc R . .
H21F H -0.0555 0.4666 0.2598 0.069 Uiso 1 1 calc R . .
C22A C -0.1032(6) 0.6244(7) 0.4971(6) 0.046(3) Uani 1 1 d . . .
H22D H -0.1323 0.6743 0.4732 0.069 Uiso 1 1 calc R . .
H22E H -0.0855 0.6384 0.5520 0.069 Uiso 1 1 calc R . .
H22F H -0.1314 0.5692 0.4939 0.069 Uiso 1 1 calc R . .
N5 N 0.7960(6) 0.8349(7) 0.1757(7) 0.065(3) Uani 1 1 d . . .
C23 C 0.8371(6) 0.8099(7) 0.2251(7) 0.045(2) Uani 1 1 d . . .
C24 C 0.8893(6) 0.7759(8) 0.2880(8) 0.063(3) Uani 1 1 d . . .
H24A H 0.8664 0.7578 0.3319 0.095 Uiso 1 1 calc R . .
H24B H 0.9238 0.8232 0.3051 0.095 Uiso 1 1 calc R . .
H24C H 0.9129 0.7238 0.2695 0.095 Uiso 1 1 calc R . .
N6 N 0.8737(6) 0.6154(8) 0.1290(7) 0.074(3) Uani 1 1 d . . .
C25 C 0.9111(6) 0.6136(8) 0.0841(9) 0.063(4) Uani 1 1 d . . .
C26 C 0.9615(7) 0.6137(8) 0.0314(8) 0.067(4) Uani 1 1 d . . .
H26A H 0.9638 0.6740 0.0089 0.100 Uiso 1 1 calc R . .
H26B H 0.9471 0.5701 -0.0106 0.100 Uiso 1 1 calc R . .
H26C H 1.0077 0.5971 0.0601 0.100 Uiso 1 1 calc R . .

loop_
_atom_site_aniso_label
_atom_site_aniso_U_11
_atom_site_aniso_U_22
_atom_site_aniso_U_33
_atom_site_aniso_U_23
_atom_site_aniso_U_13
_atom_site_aniso_U_12
Mn1 0.0245(7) 0.0213(6) 0.0179(6) 0.0002(5) 0.0049(5) -0.0006(5)
Cl1 0.0362(12) 0.0427(13) 0.0204(10) -0.0061(9) 0.0021(9) -0.0011(10)
Cl2 0.0275(10) 0.0261(10) 0.0307(11) -0.0039(8) 0.0079(8) 0.0017(8)
N1 0.026(4) 0.025(4) 0.024(4) -0.004(3) 0.004(3) 0.003(3)
N2 0.029(4) 0.017(3) 0.028(4) 0.006(3) 0.007(3) 0.002(3)
N3 0.026(4) 0.023(4) 0.026(4) -0.004(3) 0.006(3) -0.003(3)
N4 0.033(4) 0.017(3) 0.019(3) -0.001(3) 0.005(3) 0.002(3)
C1 0.032(5) 0.021(4) 0.034(5) -0.004(4) 0.001(4) -0.004(4)
C2 0.035(5) 0.026(5) 0.055(6) -0.001(4) 0.004(5) -0.005(4)
C3 0.056(6) 0.030(5) 0.050(6) 0.009(4) 0.022(5) -0.006(4)
C4 0.056(6) 0.026(5) 0.033(5) 0.003(4) 0.021(4) 0.001(4)
C5 0.027(4) 0.023(4) 0.023(4) -0.001(3) 0.005(3) 0.013(3)
C6 0.035(5) 0.028(5) 0.030(5) -0.005(4) 0.017(4) -0.005(4)
C7 0.033(5) 0.028(5) 0.028(5) 0.005(4) 0.001(4) 0.003(4)
C8 0.034(5) 0.016(4) 0.039(5) 0.007(4) 0.010(4) 0.001(3)
C9 0.031(5) 0.037(5) 0.043(6) 0.007(4) -0.001(4) 0.003(4)
C10 0.046(6) 0.041(6) 0.064(7) 0.000(5) 0.020(6) 0.021(5)
C11 0.053(6) 0.029(5) 0.058(7) -0.011(5) 0.035(5) -0.001(4)
C12 0.051(6) 0.027(5) 0.030(5) -0.001(4) 0.012(4) 0.004(4)
C13 0.034(5) 0.020(4) 0.023(4) 0.002(3) -0.001(4) -0.002(3)
C14 0.032(5) 0.024(4) 0.026(4) 0.000(3) 0.001(4) -0.004(3)
C15 0.025(4) 0.018(4) 0.019(4) -0.004(3) 0.006(3) -0.006(3)
C16 0.029(4) 0.024(4) 0.019(4) -0.001(3) 0.001(3) 0.000(3)
C17 0.031(5) 0.033(5) 0.025(4) 0.001(4) 0.007(4) 0.002(4)
C18 0.042(5) 0.025(4) 0.024(4) -0.004(3) 0.012(4) -0.001(4)
C19 0.033(5) 0.033(5) 0.037(5) -0.003(4) 0.016(4) 0.004(4)
C20 0.029(5) 0.029(5) 0.031(5) 0.001(4) 0.008(4) 0.000(4)
C21 0.034(5) 0.040(5) 0.028(5) 0.003(4) 0.005(4) 0.009(4)
C22 0.046(6) 0.059(7) 0.038(6) -0.001(5) 0.009(5) -0.012(5)
Mn1A 0.0227(7) 0.0259(7) 0.0213(6) 0.0007(5) 0.0049(5) 0.0014(5)
Cl1A 0.0293(11) 0.0383(12) 0.0347(12) 0.0000(9) 0.0019(9) 0.0066(9)
Cl2A 0.0382(12) 0.0307(11) 0.0270(11) -0.0044(9) 0.0088(9) 0.0005(9)
N1A 0.026(4) 0.028(4) 0.027(4) 0.005(3) 0.003(3) 0.001(3)
N2A 0.030(4) 0.029(4) 0.019(3) 0.002(3) 0.002(3) 0.002(3)
N3A 0.030(4) 0.027(4) 0.024(4) -0.002(3) 0.006(3) 0.003(3)
N4A 0.024(4) 0.028(4) 0.024(4) -0.001(3) 0.005(3) 0.001(3)
C1A 0.029(5) 0.036(5) 0.023(4) 0.003(4) 0.000(4) 0.002(4)
C2A 0.050(6) 0.030(5) 0.023(4) 0.002(4) 0.006(4) -0.005(4)
C3A 0.038(5) 0.025(4) 0.040(5) -0.002(4) 0.013(4) -0.012(4)
C4A 0.034(5) 0.033(5) 0.022(4) -0.001(4) 0.007(4) -0.008(4)
C5A 0.029(5) 0.034(5) 0.023(4) -0.006(4) 0.002(4) 0.001(4)
C6A 0.028(4) 0.027(4) 0.027(4) 0.005(3) 0.006(4) 0.006(3)
C7A 0.023(4) 0.038(5) 0.024(4) 0.001(4) 0.003(3) -0.003(4)
C8A 0.029(5) 0.023(4) 0.024(4) 0.007(3) 0.002(3) -0.002(3)
C9A 0.040(5) 0.035(5) 0.023(4) -0.003(4) 0.005(4) -0.014(4)
C10A 0.053(6) 0.035(5) 0.026(5) -0.003(4) 0.007(4) -0.005(4)
C11A 0.057(7) 0.033(5) 0.042(6) -0.005(4) 0.026(5) 0.010(5)
C12A 0.046(5) 0.017(4) 0.017(4) 0.006(3) 0.000(4) 0.000(4)
C13A 0.031(5) 0.031(5) 0.037(5) 0.005(4) 0.005(4) 0.003(4)
C14A 0.031(5) 0.021(4) 0.031(5) 0.005(3) 0.010(4) 0.005(3)
C15A 0.030(5) 0.025(4) 0.032(5) 0.002(4) 0.012(4) -0.003(3)
C16A 0.031(5) 0.028(5) 0.030(5) 0.002(4) 0.007(4) -0.005(4)
C17A 0.031(5) 0.034(5) 0.042(6) 0.010(4) 0.002(4) 0.000(4)
C18A 0.035(5) 0.030(5) 0.046(6) 0.006(4) 0.014(4) 0.003(4)
C19A 0.034(5) 0.031(5) 0.023(4) 0.001(4) 0.006(4) 0.002(4)
C20A 0.026(5) 0.040(5) 0.031(5) -0.004(4) 0.004(4) -0.002(4)
C21A 0.038(6) 0.038(6) 0.062(7) -0.010(5) 0.005(5) -0.004(4)
C22A 0.057(7) 0.038(6) 0.049(6) -0.002(5) 0.024(5) -0.002(5)
N5 0.067(7) 0.056(6) 0.072(7) 0.006(5) 0.008(6) 0.002(5)
C23 0.045(6) 0.037(6) 0.057(7) 0.007(5) 0.021(5) 0.003(5)
C24 0.044(7) 0.066(8) 0.083(9) 0.030(7) 0.024(6) 0.006(6)
N6 0.054(7) 0.069(8) 0.093(9) -0.003(7) -0.005(6) -0.008(6)
C25 0.036(7) 0.049(7) 0.095(11) -0.010(7) -0.014(7) 0.005(5)
C26 0.065(8) 0.051(7) 0.075(9) -0.011(6) -0.016(7) 0.007(6)

loop_
_atom_type_symbol
_atom_type_description
_atom_type_scat_dispersion_real
_atom_type_scat_dispersion_imag
_atom_type_scat_source
C C 0.0033 0.0016 'International Tables Vol C Tables 4.2.6.8 and 6.1.1.4'
H H 0.0000 0.0000 'International Tables Vol C Tables 4.2.6.8 and 6.1.1.4'
N N 0.0061 0.0033 'International Tables Vol C Tables 4.2.6.8 and 6.1.1.4'
Cl Cl 0.1484 0.1585 'International Tables Vol C Tables 4.2.6.8 and 6.1.1.4'
Mn Mn 0.3368 0.7283 'International Tables Vol C Tables 4.2.6.8 and 6.1.1.4'

loop_
_geom_angle_atom_site_label_1
_geom_angle_atom_site_label_2
_geom_angle_atom_site_label_3
_geom_angle
_geom_angle_site_symmetry_1
_geom_angle_site_symmetry_3
_geom_angle_publ_flag
N1 Mn1 N3 93.7(2) . . ?
N1 Mn1 N2 71.7(2) . . ?
N3 Mn1 N2 74.4(2) . . ?
N1 Mn1 Cl1 101.38(18) . . ?
N3 Mn1 Cl1 91.95(18) . . ?
N2 Mn1 Cl1 163.86(17) . . ?
N1 Mn1 N4 146.7(2) . . ?
N3 Mn1 N4 81.3(2) . . ?
N2 Mn1 N4 75.3(2) . . ?
Cl1 Mn1 N4 111.61(16) . . ?
N1 Mn1 Cl2 92.01(17) . . ?
N3 Mn1 Cl2 163.80(18) . . ?
N2 Mn1 Cl2 93.15(17) . . ?
Cl1 Mn1 Cl2 101.77(8) . . ?
N4 Mn1 Cl2 85.62(17) . . ?
C5 N1 C1 117.7(7) . . ?
C5 N1 Mn1 117.0(5) . . ?
C1 N1 Mn1 125.3(6) . . ?
C7 N2 C6 109.4(6) . . ?
C7 N2 C13 112.0(6) . . ?
C6 N2 C13 111.2(6) . . ?
C7 N2 Mn1 110.9(5) . . ?
C6 N2 Mn1 107.1(5) . . ?
C13 N2 Mn1 106.1(4) . . ?
C8 N3 C12 118.5(7) . . ?
C8 N3 Mn1 117.3(5) . . ?
C12 N3 Mn1 123.5(6) . . ?
C15 N4 C14 114.3(6) . . ?
C15 N4 Mn1 119.7(4) . . ?
C14 N4 Mn1 109.4(5) . . ?
N1 C1 C2 123.1(8) . . ?
C3 C2 C1 118.6(9) . . ?
C4 C3 C2 118.4(9) . . ?
C3 C4 C5 120.6(9) . . ?
N1 C5 C4 121.5(8) . . ?
N1 C5 C6 116.8(7) . . ?
C4 C5 C6 121.7(8) . . ?
N2 C6 C5 109.6(6) . . ?
N2 C7 C8 114.0(7) . . ?
N3 C8 C9 122.0(8) . . ?
N3 C8 C7 118.0(7) . . ?
C9 C8 C7 119.9(8) . . ?
C10 C9 C8 119.0(9) . . ?
C9 C10 C11 119.4(9) . . ?
C12 C11 C10 117.9(9) . . ?
N3 C12 C11 123.1(9) . . ?
N2 C13 C14 110.8(6) . . ?
N4 C14 C13 109.0(7) . . ?
C20 C15 C16 119.8(7) . . ?
C20 C15 N4 121.4(7) . . ?
C16 C15 N4 118.8(7) . . ?
C17 C16 C15 118.6(7) . . ?
C17 C16 C21 119.4(7) . . ?
C15 C16 C21 121.9(7) . . ?
C16 C17 C18 121.6(8) . . ?
C19 C18 C17 118.4(8) . . ?
C19 C18 C22 121.8(8) . . ?
C17 C18 C22 119.8(8) . . ?
C18 C19 C20 121.3(8) . . ?
C15 C20 C19 120.0(8) . . ?
N1A Mn1A N3A 90.1(3) . . ?
N1A Mn1A N2A 71.7(2) . . ?
N3A Mn1A N2A 74.3(2) . . ?
N1A Mn1A Cl1A 99.40(18) . . ?
N3A Mn1A Cl1A 93.98(18) . . ?
N2A Mn1A Cl1A 164.94(19) . . ?
N1A Mn1A N4A 148.0(2) . . ?
N3A Mn1A N4A 83.8(2) . . ?
N2A Mn1A N4A 76.4(2) . . ?
Cl1A Mn1A N4A 112.32(17) . . ?
N1A Mn1A Cl2A 95.54(19) . . ?
N3A Mn1A Cl2A 161.72(19) . . ?
N2A Mn1A Cl2A 90.95(18) . . ?
Cl1A Mn1A Cl2A 102.18(9) . . ?
N4A Mn1A Cl2A 82.23(17) . . ?
C5A N1A C1A 117.4(7) . . ?
C5A N1A Mn1A 118.2(6) . . ?
C1A N1A Mn1A 124.2(6) . . ?
C7A N2A C13A 112.1(7) . . ?
C7A N2A C6A 109.8(6) . . ?
C13A N2A C6A 112.5(6) . . ?
C7A N2A Mn1A 111.0(5) . . ?
C13A N2A Mn1A 106.0(5) . . ?
C6A N2A Mn1A 105.2(5) . . ?
C12A N3A C8A 116.4(7) . . ?
C12A N3A Mn1A 125.6(6) . . ?
C8A N3A Mn1A 117.4(5) . . ?
C15A N4A C14A 115.9(6) . . ?
C15A N4A Mn1A 116.5(5) . . ?
C14A N4A Mn1A 108.0(5) . . ?
N1A C1A C2A 123.0(8) . . ?
C3A C2A C1A 117.9(8) . . ?
C4A C3A C2A 119.4(8) . . ?
C3A C4A C5A 119.5(8) . . ?
N1A C5A C4A 122.8(8) . . ?
N1A C5A C6A 114.1(7) . . ?
C4A C5A C6A 123.1(8) . . ?
N2A C6A C5A 109.4(6) . . ?
N2A C7A C8A 114.4(7) . . ?
N3A C8A C9A 122.7(8) . . ?
N3A C8A C7A 117.3(7) . . ?
C9A C8A C7A 120.0(7) . . ?
C8A C9A C10A 118.3(9) . . ?
C11A C10A C9A 119.0(8) . . ?
C12A C11A C10A 115.9(9) . . ?
N3A C12A C11A 127.7(9) . . ?
N2A C13A C14A 110.4(7) . . ?
N4A C14A C13A 109.4(7) . . ?
C20A C15A C16A 119.4(8) . . ?
C20A C15A N4A 122.5(7) . . ?
C16A C15A N4A 118.0(7) . . ?
C17A C16A C15A 117.3(8) . . ?
C17A C16A C21A 120.0(8) . . ?
C15A C16A C21A 122.7(8) . . ?
C18A C17A C16A 123.1(8) . . ?
C19A C18A C17A 116.8(8) . . ?
C19A C18A C22A 122.5(9) . . ?
C17A C18A C22A 120.6(9) . . ?
C20A C19A C18A 122.3(8) . . ?
C19A C20A C15A 121.0(8) . . ?
N5 C23 C24 178.8(13) . . ?
N6 C25 C26 176.4(14) . . ?

loop_
_geom_bond_atom_site_label_1
_geom_bond_atom_site_label_2
_geom_bond_distance
_geom_bond_site_symmetry_2
_geom_bond_publ_flag
Mn1 N1 2.272(7) . ?
Mn1 N3 2.279(7) . ?
Mn1 N2 2.344(7) . ?
Mn1 Cl1 2.400(2) . ?
Mn1 N4 2.400(6) . ?
Mn1 Cl2 2.472(2) . ?
N1 C5 1.332(10) . ?
N1 C1 1.341(10) . ?
N2 C7 1.472(10) . ?
N2 C6 1.478(10) . ?
N2 C13 1.484(10) . ?
N3 C8 1.331(11) . ?
N3 C12 1.340(11) . ?
N4 C15 1.442(9) . ?
N4 C14 1.480(10) . ?
C1 C2 1.377(13) . ?
C2 C3 1.369(14) . ?
C3 C4 1.357(13) . ?
C4 C5 1.380(12) . ?
C5 C6 1.505(11) . ?
C7 C8 1.508(12) . ?
C8 C9 1.386(12) . ?
C9 C10 1.378(14) . ?
C10 C11 1.383(15) . ?
C11 C12 1.381(13) . ?
C13 C14 1.512(11) . ?
C15 C20 1.392(11) . ?
C15 C16 1.410(11) . ?
C16 C17 1.400(11) . ?
C16 C21 1.477(12) . ?
C17 C18 1.405(12) . ?
C18 C19 1.378(12) . ?
C18 C22 1.518(12) . ?
C19 C20 1.400(12) . ?
Mn1A N1A 2.252(7) . ?
Mn1A N3A 2.285(7) . ?
Mn1A N2A 2.340(7) . ?
Mn1A Cl1A 2.369(2) . ?
Mn1A N4A 2.383(7) . ?
Mn1A Cl2A 2.529(2) . ?
N1A C5A 1.333(11) . ?
N1A C1A 1.355(11) . ?
N2A C7A 1.474(10) . ?
N2A C13A 1.474(11) . ?
N2A C6A 1.481(10) . ?
N3A C12A 1.277(11) . ?
N3A C8A 1.333(10) . ?
N4A C15A 1.454(10) . ?
N4A C14A 1.492(10) . ?
C1A C2A 1.386(12) . ?
C2A C3A 1.381(13) . ?
C3A C4A 1.369(12) . ?
C4A C5A 1.375(12) . ?
C5A C6A 1.520(11) . ?
C7A C8A 1.506(12) . ?
C8A C9A 1.388(12) . ?
C9A C10A 1.388(13) . ?
C10A C11A 1.377(14) . ?
C11A C12A 1.376(12) . ?
C13A C14A 1.525(11) . ?
C15A C20A 1.385(12) . ?
C15A C16A 1.410(12) . ?
C16A C17A 1.400(12) . ?
C16A C21A 1.516(13) . ?
C17A C18A 1.396(13) . ?
C18A C19A 1.372(13) . ?
C18A C22A 1.526(13) . ?
C19A C20A 1.363(12) . ?
N5 C23 1.129(14) . ?
C23 C24 1.447(16) . ?
N6 C25 1.148(17) . ?
C25 C26 1.444(19) . ?
